data_4109388
loop_
_publ_author_name
'Richard D. Adams'
'Burjor Captain'
'Mark D. Smith'
'Chad Beddie'
'Michael B. Hall'

_publ_section_title
;
 Unsaturated Platinum-Rhenium Cluster Complexes. Synthesis, Structures and
 Reactivity
;
_journal_name_full 'Journal of the American Chemical Society'
_journal_page_first 5981
_journal_page_last 5991
_journal_paper_doi 10.1021/ja070773o
_journal_volume 129
_journal_year 2007
_chemical_formula_sum 'C31.5 H59 Cl O7 P2 Pt2 Re2'
_chemical_formula_weight 1409.76
_chemical_name_systematic
; 
 ? 
;
_space_group_IT_number 14
_symmetry_cell_setting monoclinic
_symmetry_space_group_name_Hall '-P 2ybc'
_symmetry_space_group_name_H-M 'P 1 21/c 1'
_atom_sites_solution_hydrogens geom
_atom_sites_solution_primary direct
_atom_sites_solution_secondary difmap
_audit_creation_method SHELXL-97
_cell_angle_alpha 90.00
_cell_angle_beta 105.0020(10)
_cell_angle_gamma 90.00
_cell_formula_units_Z 4
_cell_length_a 14.7121(9)
_cell_length_b 17.2332(11)
_cell_length_c 17.1146(11)
_cell_measurement_reflns_used 8813
_cell_measurement_temperature 294(2)
_cell_measurement_theta_max 28.27
_cell_measurement_theta_min 2.43
_cell_volume 4191.3(5)
_computing_cell_refinement 'SAINT+  V6.2 (Bruker, 2001)'
_computing_data_collection 'SMART V5.625 (Bruker, 2001)'
_computing_data_reduction 'SAINT+  V6.2'
_computing_molecular_graphics 'SHELXTL V6.1 (Sheldrick, 1997)'
_computing_publication_material 'SHELXTL V6.1'
_computing_structure_refinement 'SHELXL-97 (Sheldrick, 1997)'
_computing_structure_solution 'SHELXS-97 (Sheldrick, 1990)'
_diffrn_ambient_temperature 294(2)
_diffrn_measured_fraction_theta_full 0.997
_diffrn_measured_fraction_theta_max 0.997
_diffrn_measurement_device_type 'Bruker SMART APEX CCD diffractometer'
_diffrn_measurement_method 'omega scans'
_diffrn_radiation_monochromator graphite
_diffrn_radiation_source 'fine-focus sealed tube'
_diffrn_radiation_type MoK\a
_diffrn_radiation_wavelength 0.71073
_diffrn_reflns_av_R_equivalents 0.0238
_diffrn_reflns_av_sigmaI/netI 0.0222
_diffrn_reflns_limit_h_max 19
_diffrn_reflns_limit_h_min -19
_diffrn_reflns_limit_k_max 23
_diffrn_reflns_limit_k_min -22
_diffrn_reflns_limit_l_max 22
_diffrn_reflns_limit_l_min -22
_diffrn_reflns_number 43805
_diffrn_reflns_theta_full 28.33
_diffrn_reflns_theta_max 28.33
_diffrn_reflns_theta_min 1.71
_diffrn_standards_decay_% <1
_exptl_absorpt_coefficient_mu 12.590
_exptl_absorpt_correction_T_max 1.000
_exptl_absorpt_correction_T_min 0.655
_exptl_absorpt_correction_type multi-scan
_exptl_absorpt_process_details '(SADABS, Bruker, 1997)'
_exptl_crystal_colour Red
_exptl_crystal_density_diffrn 2.234
_exptl_crystal_description Block
_exptl_crystal_F_000 2628
_exptl_crystal_size_max 0.22
_exptl_crystal_size_mid 0.10
_exptl_crystal_size_min 0.04
_refine_diff_density_max 0.970
_refine_diff_density_min -0.942
_refine_diff_density_rms 0.178
_refine_ls_extinction_method none
_refine_ls_goodness_of_fit_ref 1.001
_refine_ls_hydrogen_treatment mixed
_refine_ls_matrix_type full
_refine_ls_number_parameters 449
_refine_ls_number_reflns 10425
_refine_ls_number_restraints 0
_refine_ls_restrained_S_all 1.001
_refine_ls_R_factor_all 0.0247
_refine_ls_R_factor_gt 0.0198
_refine_ls_shift/su_max 0.003
_refine_ls_shift/su_mean 0.000
_refine_ls_structure_factor_coef Fsqd
_refine_ls_weighting_details
; calc 
 [0.00000+1.00000exp(1.05(sin\q/\l)^2^)]/ 
   [\s^2^(Fo^2^)+0.0000+8.9736*P+(0.0232P)^2^+0.0000sin\q/\l] 
 where P = 0.33333Fo^2^ + 0.66667Fc^2^ 
;
_refine_ls_weighting_scheme calc
_refine_ls_wR_factor_gt 0.0467
_refine_ls_wR_factor_ref 0.0493
_reflns_number_gt 9236
_reflns_number_total 10425
_reflns_threshold_expression >2sigma(I)
_cod_data_source_file ja070773osi20070202_012219.cif
_cod_data_source_block bch2re2s
_cod_original_formula_sum 'C31.50 H59 Cl O7 P2 Pt2 Re2'
_cod_database_code 4109388

loop_
_symmetry_equiv_pos_as_xyz
'x, y, z'
'-x, y+1/2, -z+1/2'
'-x, -y, -z'
'x, -y-1/2, z-1/2'

loop_
_atom_site_label
_atom_site_type_symbol
_atom_site_fract_x
_atom_site_fract_y
_atom_site_fract_z
_atom_site_U_iso_or_equiv
_atom_site_adp_type
_atom_site_occupancy
_atom_site_symmetry_multiplicity
_atom_site_calc_flag
_atom_site_refinement_flags
Pt1 Pt 0.070148(9) 0.585039(8) 0.736187(9) 0.03437(4) Uani 1 1 d .
Pt2 Pt 0.255460(9) 0.619372(8) 0.769449(8) 0.03226(4) Uani 1 1 d .
Re1 Re 0.206671(11) 0.473898(9) 0.835892(9) 0.03549(4) Uani 1 1 d .
Re2 Re 0.194233(10) 0.492167(8) 0.669104(8) 0.03416(4) Uani 1 1 d .
P1 P -0.08312(7) 0.60106(6) 0.75739(6) 0.0369(2) Uani 1 1 d .
P2 P 0.39110(6) 0.68792(6) 0.81335(5) 0.03270(18) Uani 1 1 d .
O1 O 0.0755(3) 0.6973(3) 0.6025(2) 0.0803(12) Uani 1 1 d .
O2 O 0.3699(3) 0.3592(3) 0.8830(3) 0.0829(12) Uani 1 1 d .
O3 O 0.2624(4) 0.5489(3) 1.0048(2) 0.0835(13) Uani 1 1 d .
O4 O 0.0985(3) 0.3614(2) 0.9160(2) 0.0679(10) Uani 1 1 d .
O5 O 0.3123(3) 0.3679(3) 0.6149(3) 0.0834(12) Uani 1 1 d .
O6 O 0.2381(3) 0.5999(2) 0.5402(2) 0.0799(12) Uani 1 1 d .
O7 O 0.0218(3) 0.4261(2) 0.5482(2) 0.0787(12) Uani 1 1 d .
C1 C 0.0718(3) 0.6540(3) 0.6510(3) 0.0517(11) Uani 1 1 d .
C2 C 0.3101(3) 0.4032(3) 0.8661(3) 0.0528(10) Uani 1 1 d .
C3 C 0.2419(4) 0.5239(3) 0.9403(3) 0.0529(11) Uani 1 1 d .
C4 C 0.1380(3) 0.4036(2) 0.8847(3) 0.0468(9) Uani 1 1 d .
C5 C 0.2673(3) 0.4148(3) 0.6362(3) 0.0497(10) Uani 1 1 d .
C6 C 0.2207(3) 0.5609(3) 0.5890(3) 0.0481(10) Uani 1 1 d .
C7 C 0.0869(3) 0.4521(2) 0.5917(2) 0.0458(9) Uani 1 1 d .
C8 C -0.1795(3) 0.6194(3) 0.6592(3) 0.0507(10) Uani 1 1 d .
C9 C -0.1435(4) 0.6724(3) 0.6017(3) 0.0694(15) Uani 1 1 d .
H9A H -0.0946 0.6463 0.5841 0.104 Uiso 1 1 calc R
H9B H -0.1189 0.7193 0.6294 0.104 Uiso 1 1 calc R
H9C H -0.1943 0.6847 0.5556 0.104 Uiso 1 1 calc R
C10 C -0.2032(4) 0.5426(3) 0.6130(3) 0.0674(14) Uani 1 1 d .
H10A H -0.2436 0.5526 0.5602 0.101 Uiso 1 1 calc R
H10B H -0.2345 0.5087 0.6421 0.101 Uiso 1 1 calc R
H10C H -0.1462 0.5186 0.6078 0.101 Uiso 1 1 calc R
C11 C -0.2703(4) 0.6547(4) 0.6723(4) 0.0751(16) Uani 1 1 d .
H11A H -0.3154 0.6612 0.6210 0.113 Uiso 1 1 calc R
H11B H -0.2566 0.7043 0.6983 0.113 Uiso 1 1 calc R
H11C H -0.2957 0.6208 0.7058 0.113 Uiso 1 1 calc R
C12 C -0.1205(3) 0.5122(3) 0.8079(3) 0.0491(10) Uani 1 1 d .
C13 C -0.0966(4) 0.4385(3) 0.7667(3) 0.0578(12) Uani 1 1 d .
H13A H -0.0331 0.4418 0.7619 0.087 Uiso 1 1 calc R
H13B H -0.1390 0.4338 0.7138 0.087 Uiso 1 1 calc R
H13C H -0.1028 0.3940 0.7986 0.087 Uiso 1 1 calc R
C14 C -0.2262(4) 0.5094(3) 0.8068(4) 0.0673(14) Uani 1 1 d .
H14A H -0.2636 0.5054 0.7520 0.101 Uiso 1 1 calc R
H14B H -0.2428 0.5559 0.8308 0.101 Uiso 1 1 calc R
H14C H -0.2377 0.4652 0.8370 0.101 Uiso 1 1 calc R
C15 C -0.0644(4) 0.5086(3) 0.8972(3) 0.0600(12) Uani 1 1 d .
H15A H -0.0745 0.4592 0.9196 0.090 Uiso 1 1 calc R
H15B H -0.0851 0.5493 0.9268 0.090 Uiso 1 1 calc R
H15C H 0.0014 0.5150 0.9009 0.090 Uiso 1 1 calc R
C16 C -0.0721(3) 0.6893(3) 0.8269(3) 0.0538(11) Uani 1 1 d .
C17 C -0.0643(5) 0.7628(3) 0.7782(4) 0.0742(16) Uani 1 1 d .
H17A H -0.0521 0.8067 0.8139 0.111 Uiso 1 1 calc R
H17B H -0.1222 0.7707 0.7376 0.111 Uiso 1 1 calc R
H17C H -0.0138 0.7568 0.7528 0.111 Uiso 1 1 calc R
C18 C 0.0208(4) 0.6835(3) 0.8925(3) 0.0696(14) Uani 1 1 d .
H18A H 0.0718 0.6774 0.8676 0.104 Uiso 1 1 calc R
H18B H 0.0188 0.6395 0.9264 0.104 Uiso 1 1 calc R
H18C H 0.0301 0.7299 0.9246 0.104 Uiso 1 1 calc R
C19 C -0.1520(4) 0.7006(4) 0.8686(4) 0.0777(17) Uani 1 1 d .
H19A H -0.1391 0.7455 0.9030 0.117 Uiso 1 1 calc R
H19B H -0.1564 0.6557 0.9005 0.117 Uiso 1 1 calc R
H19C H -0.2104 0.7079 0.8283 0.117 Uiso 1 1 calc R
C20 C 0.4139(3) 0.7482(3) 0.7268(2) 0.0447(9) Uani 1 1 d .
C21 C 0.3200(4) 0.7815(3) 0.6752(3) 0.0558(11) Uani 1 1 d .
H21A H 0.3321 0.8153 0.6345 0.084 Uiso 1 1 calc R
H21B H 0.2894 0.8101 0.7093 0.084 Uiso 1 1 calc R
H21C H 0.2800 0.7397 0.6497 0.084 Uiso 1 1 calc R
C22 C 0.4511(4) 0.6957(4) 0.6698(3) 0.0659(14) Uani 1 1 d .
H22A H 0.4487 0.7229 0.6204 0.099 Uiso 1 1 calc R
H22B H 0.4129 0.6498 0.6581 0.099 Uiso 1 1 calc R
H22C H 0.5149 0.6813 0.6952 0.099 Uiso 1 1 calc R
C23 C 0.4845(4) 0.8152(3) 0.7539(3) 0.0699(15) Uani 1 1 d .
H23A H 0.5430 0.7948 0.7861 0.105 Uiso 1 1 calc R
H23B H 0.4596 0.8517 0.7853 0.105 Uiso 1 1 calc R
H23C H 0.4949 0.8407 0.7071 0.105 Uiso 1 1 calc R
C24 C 0.4969(3) 0.6219(3) 0.8550(3) 0.0492(10) Uani 1 1 d .
C25 C 0.4973(4) 0.5529(3) 0.7966(4) 0.0691(14) Uani 1 1 d .
H25A H 0.5046 0.5723 0.7460 0.104 Uiso 1 1 calc R
H25B H 0.4390 0.5251 0.7876 0.104 Uiso 1 1 calc R
H25C H 0.5486 0.5187 0.8201 0.104 Uiso 1 1 calc R
C26 C 0.5933(3) 0.6616(4) 0.8716(4) 0.0685(14) Uani 1 1 d .
H26A H 0.5937 0.7066 0.9046 0.103 Uiso 1 1 calc R
H26B H 0.6053 0.6769 0.8212 0.103 Uiso 1 1 calc R
H26C H 0.6413 0.6261 0.8991 0.103 Uiso 1 1 calc R
C27 C 0.4858(4) 0.5851(3) 0.9340(3) 0.0632(13) Uani 1 1 d .
H27A H 0.5331 0.5459 0.9516 0.095 Uiso 1 1 calc R
H27B H 0.4245 0.5620 0.9247 0.095 Uiso 1 1 calc R
H27C H 0.4929 0.6244 0.9749 0.095 Uiso 1 1 calc R
C28 C 0.3778(3) 0.7573(2) 0.8969(2) 0.0423(9) Uani 1 1 d .
C29 C 0.3149(4) 0.8265(3) 0.8614(3) 0.0568(11) Uani 1 1 d .
H29A H 0.2563 0.8078 0.8277 0.085 Uiso 1 1 calc R
H29B H 0.3459 0.8578 0.8297 0.085 Uiso 1 1 calc R
H29C H 0.3031 0.8571 0.9046 0.085 Uiso 1 1 calc R
C30 C 0.4719(4) 0.7893(3) 0.9508(3) 0.0591(12) Uani 1 1 d .
H30A H 0.5063 0.8144 0.9173 0.089 Uiso 1 1 calc R
H30B H 0.5085 0.7473 0.9796 0.089 Uiso 1 1 calc R
H30C H 0.4589 0.8261 0.9886 0.089 Uiso 1 1 calc R
C31 C 0.3260(4) 0.7150(3) 0.9514(3) 0.0523(11) Uani 1 1 d .
H31A H 0.3116 0.7510 0.9893 0.078 Uiso 1 1 calc R
H31B H 0.3652 0.6742 0.9802 0.078 Uiso 1 1 calc R
H31C H 0.2686 0.6931 0.9187 0.078 Uiso 1 1 calc R
H1 H 0.164(3) 0.424(2) 0.745(2) 0.041(11) Uiso 1 1 d .
H2 H 0.288(4) 0.520(3) 0.768(4) 0.084(19) Uiso 1 1 d .
H3 H 0.083(5) 0.532(4) 0.808(4) 0.10(2) Uiso 1 1 d .
H4 H 0.222(3) 0.702(3) 0.770(3) 0.055(13) Uiso 1 1 d .
C1S C 0.5538(7) 0.5053(6) 0.4843(12) 0.106(6) Uani 0.50 1 d P
H1S1 H 0.5824 0.5544 0.4764 0.127 Uiso 0.50 1 calc PR
H1S2 H 0.6018 0.4656 0.4895 0.127 Uiso 0.50 1 calc PR
Cl1 Cl 0.5181(2) 0.51068(14) 0.58615(15) 0.1379(10) Uani 1 1 d .

loop_
_atom_site_aniso_label
_atom_site_aniso_U_11
_atom_site_aniso_U_22
_atom_site_aniso_U_33
_atom_site_aniso_U_23
_atom_site_aniso_U_13
_atom_site_aniso_U_12
Pt1 0.02976(7) 0.03499(7) 0.03912(7) 0.00268(5) 0.01031(5) -0.00043(5)
Pt2 0.03077(7) 0.03368(7) 0.03259(7) -0.00231(5) 0.00868(5) -0.00392(5)
Re1 0.03847(8) 0.03565(7) 0.03245(7) 0.00300(5) 0.00933(6) -0.00008(6)
Re2 0.03667(7) 0.03467(7) 0.03101(7) -0.00329(5) 0.00852(5) -0.00170(6)
P1 0.0330(4) 0.0353(5) 0.0436(5) -0.0012(4) 0.0121(4) 0.0006(4)
P2 0.0316(4) 0.0377(5) 0.0299(4) -0.0030(3) 0.0098(3) -0.0051(4)
O1 0.060(2) 0.098(3) 0.083(3) 0.050(2) 0.018(2) 0.003(2)
O2 0.070(2) 0.092(3) 0.080(3) 0.011(2) 0.008(2) 0.038(2)
O3 0.128(4) 0.083(3) 0.0448(19) -0.0132(18) 0.031(2) -0.042(3)
O4 0.088(3) 0.0456(18) 0.082(2) 0.0124(17) 0.042(2) -0.0061(18)
O5 0.077(3) 0.086(3) 0.087(3) -0.016(2) 0.021(2) 0.034(2)
O6 0.121(4) 0.074(2) 0.056(2) 0.0050(18) 0.042(2) -0.026(2)
O7 0.074(3) 0.075(3) 0.067(2) -0.0059(19) -0.0182(19) -0.019(2)
C1 0.037(2) 0.059(3) 0.057(3) 0.017(2) 0.0096(19) 0.0018(19)
C2 0.055(3) 0.057(3) 0.044(2) 0.003(2) 0.0096(19) 0.008(2)
C3 0.069(3) 0.052(3) 0.041(2) 0.0018(19) 0.020(2) -0.013(2)
C4 0.063(3) 0.0333(19) 0.047(2) 0.0052(16) 0.019(2) 0.0020(18)
C5 0.046(2) 0.054(3) 0.048(2) -0.0072(19) 0.0090(18) 0.0072(19)
C6 0.063(3) 0.045(2) 0.039(2) -0.0067(17) 0.0188(19) -0.008(2)
C7 0.053(2) 0.041(2) 0.039(2) -0.0003(16) 0.0029(18) -0.0008(18)
C8 0.035(2) 0.059(3) 0.054(2) 0.004(2) 0.0044(18) 0.0021(19)
C9 0.059(3) 0.077(4) 0.065(3) 0.024(3) 0.003(2) 0.002(3)
C10 0.056(3) 0.080(4) 0.058(3) -0.014(3) 0.000(2) -0.011(3)
C11 0.043(3) 0.085(4) 0.092(4) 0.005(3) 0.007(3) 0.018(3)
C12 0.041(2) 0.049(2) 0.063(3) 0.005(2) 0.022(2) -0.0044(18)
C13 0.053(3) 0.041(2) 0.080(3) 0.001(2) 0.018(2) -0.006(2)
C14 0.047(3) 0.078(4) 0.085(4) 0.014(3) 0.031(3) -0.006(2)
C15 0.062(3) 0.068(3) 0.056(3) 0.010(2) 0.026(2) 0.003(2)
C16 0.057(3) 0.046(2) 0.060(3) -0.015(2) 0.018(2) 0.004(2)
C17 0.091(4) 0.040(2) 0.092(4) -0.009(3) 0.024(3) 0.004(3)
C18 0.073(3) 0.064(3) 0.070(3) -0.025(3) 0.015(3) -0.007(3)
C19 0.078(4) 0.083(4) 0.082(4) -0.018(3) 0.040(3) 0.018(3)
C20 0.052(2) 0.051(2) 0.0347(19) 0.0008(17) 0.0178(17) -0.0094(19)
C21 0.072(3) 0.055(3) 0.042(2) 0.0096(19) 0.015(2) -0.002(2)
C22 0.064(3) 0.097(4) 0.044(2) -0.007(2) 0.028(2) -0.001(3)
C23 0.085(4) 0.075(4) 0.057(3) 0.000(2) 0.031(3) -0.037(3)
C24 0.035(2) 0.054(2) 0.056(3) 0.001(2) 0.0082(18) 0.0015(18)
C25 0.054(3) 0.064(3) 0.089(4) -0.012(3) 0.019(3) 0.014(2)
C26 0.035(2) 0.086(4) 0.082(4) 0.001(3) 0.011(2) -0.001(2)
C27 0.053(3) 0.068(3) 0.064(3) 0.019(3) 0.006(2) 0.010(2)
C28 0.052(2) 0.043(2) 0.0329(18) -0.0085(15) 0.0139(16) -0.0098(18)
C29 0.078(3) 0.041(2) 0.055(3) -0.010(2) 0.025(2) 0.001(2)
C30 0.074(3) 0.060(3) 0.043(2) -0.018(2) 0.016(2) -0.028(2)
C31 0.067(3) 0.060(3) 0.036(2) -0.0075(18) 0.025(2) -0.009(2)
C1S 0.034(5) 0.041(5) 0.219(18) 0.031(8) -0.007(8) 0.006(4)
Cl1 0.202(3) 0.1019(16) 0.1079(17) -0.0159(13) 0.0368(19) 0.0343(17)

loop_
_atom_type_symbol
_atom_type_description
_atom_type_scat_dispersion_real
_atom_type_scat_dispersion_imag
_atom_type_scat_source
C C 0.0033 0.0016 'International Tables Vol C Tables 4.2.6.8 and 6.1.1.4'
H H 0.0000 0.0000 'International Tables Vol C Tables 4.2.6.8 and 6.1.1.4'
O O 0.0106 0.0060 'International Tables Vol C Tables 4.2.6.8 and 6.1.1.4'
P P 0.1023 0.0942 'International Tables Vol C Tables 4.2.6.8 and 6.1.1.4'
Re Re -1.0185 7.2310 'International Tables Vol C Tables 4.2.6.8 and 6.1.1.4'
Pt Pt -1.7033 8.3905 'International Tables Vol C Tables 4.2.6.8 and 6.1.1.4'
Cl Cl 0.1484 0.1585 'International Tables Vol C Tables 4.2.6.8 and 6.1.1.4'

loop_
_geom_angle_atom_site_label_1
_geom_angle_atom_site_label_2
_geom_angle_atom_site_label_3
_geom_angle
_geom_angle_site_symmetry_1
C1 Pt1 P1 104.21(14) .
C1 Pt1 Pt2 79.11(13) .
P1 Pt1 Pt2 151.93(3) .
C1 Pt1 Re2 84.61(15) .
P1 Pt1 Re2 147.63(2) .
Pt2 Pt1 Re2 59.783(6) .
C1 Pt1 Re1 135.07(13) .
P1 Pt1 Re1 120.72(3) .
Pt2 Pt1 Re1 61.663(6) .
Re2 Pt1 Re1 57.802(6) .
C1 Pt1 H3 172(3) .
P1 Pt1 H3 83(3) .
Pt2 Pt1 H3 93(3) .
Re2 Pt1 H3 91(3) .
Re1 Pt1 H3 38(3) .
P2 Pt2 Pt1 159.22(2) .
P2 Pt2 Re2 136.78(2) .
Pt1 Pt2 Re2 63.283(5) .
P2 Pt2 Re1 126.95(2) .
Pt1 Pt2 Re1 63.738(5) .
Re2 Pt2 Re1 59.434(7) .
P2 Pt2 H2 107(2) .
Pt1 Pt2 H2 93(2) .
Re2 Pt2 H2 44.1(19) .
Re1 Pt2 H2 43(2) .
P2 Pt2 H4 76.6(18) .
Pt1 Pt2 H4 83.9(18) .
Re2 Pt2 H4 133.8(18) .
Re1 Pt2 H4 134.1(18) .
H2 Pt2 H4 177(3) .
C4 Re1 C2 87.2(2) .
C4 Re1 C3 85.61(19) .
C2 Re1 C3 91.7(2) .
C4 Re1 Re2 127.63(14) .
C2 Re1 Re2 100.53(14) .
C3 Re1 Re2 144.66(13) .
C4 Re1 Pt2 158.39(13) .
C2 Re1 Pt2 113.19(15) .
C3 Re1 Pt2 86.72(13) .
Re2 Re1 Pt2 57.970(5) .
C4 Re1 Pt1 107.78(14) .
C2 Re1 Pt1 159.60(14) .
C3 Re1 Pt1 102.89(15) .
Re2 Re1 Pt1 59.456(5) .
Pt2 Re1 Pt1 54.599(6) .
C4 Re1 H1 88.1(14) .
C2 Re1 H1 90.2(14) .
C3 Re1 H1 173.3(14) .
Re2 Re1 H1 40.8(14) .
Pt2 Re1 H1 98.4(14) .
Pt1 Re1 H1 76.9(14) .
C4 Re1 H2 163.3(17) .
C2 Re1 H2 81.8(17) .
C3 Re1 H2 107.2(17) .
Re2 Re1 H2 43.6(17) .
Pt2 Re1 H2 37.0(17) .
Pt1 Re1 H2 80.3(17) .
H1 Re1 H2 79(2) .
C4 Re1 H3 82.5(19) .
C2 Re1 H3 169.3(19) .
C3 Re1 H3 90.6(19) .
Re2 Re1 H3 83.4(19) .
Pt2 Re1 H3 77.4(19) .
Pt1 Re1 H3 27.5(19) .
H1 Re1 H3 86(2) .
H2 Re1 H3 107(3) .
C5 Re2 C7 88.30(19) .
C5 Re2 C6 89.2(2) .
C7 Re2 C6 90.68(18) .
C5 Re2 Pt2 128.40(14) .
C7 Re2 Pt2 142.17(13) .
C6 Re2 Pt2 82.07(12) .
C5 Re2 Re1 109.21(14) .
C7 Re2 Re1 119.07(13) .
C6 Re2 Re1 144.48(12) .
Pt2 Re2 Re1 62.597(6) .
C5 Re2 Pt1 168.49(15) .
C7 Re2 Pt1 88.96(14) .
C6 Re2 Pt1 101.99(14) .
Pt2 Re2 Pt1 56.933(6) .
Re1 Re2 Pt1 62.743(5) .
C5 Re2 H1 91.1(13) .
C7 Re2 H1 87.4(13) .
C6 Re2 H1 178.0(13) .
Pt2 Re2 H1 99.2(12) .
Re1 Re2 H1 37.0(12) .
Pt1 Re2 H1 77.6(13) .
C5 Re2 H2 96.0(18) .
C7 Re2 H2 164.7(18) .
C6 Re2 H2 104.0(18) .
Pt2 Re2 H2 39.4(17) .
Re1 Re2 H2 45.7(18) .
Pt1 Re2 H2 83.9(18) .
H1 Re2 H2 78(2) .
C12 P1 C16 110.1(2) .
C12 P1 C8 107.1(2) .
C16 P1 C8 109.7(2) .
C12 P1 Pt1 111.69(14) .
C16 P1 Pt1 104.79(15) .
C8 P1 Pt1 113.40(15) .
C20 P2 C24 108.9(2) .
C20 P2 C28 108.20(18) .
C24 P2 C28 108.9(2) .
C20 P2 Pt2 109.99(13) .
C24 P2 Pt2 111.98(14) .
C28 P2 Pt2 108.75(13) .
O1 C1 Pt1 176.9(5) .
O2 C2 Re1 177.9(5) .
O3 C3 Re1 175.3(4) .
O4 C4 Re1 178.2(4) .
O5 C5 Re2 178.9(5) .
O6 C6 Re2 177.6(4) .
O7 C7 Re2 176.8(4) .
C9 C8 C10 104.7(4) .
C9 C8 C11 108.4(4) .
C10 C8 C11 109.1(4) .
C9 C8 P1 111.0(3) .
C10 C8 P1 109.0(3) .
C11 C8 P1 114.2(4) .
C8 C9 H9A 109.5 .
C8 C9 H9B 109.5 .
H9A C9 H9B 109.5 .
C8 C9 H9C 109.5 .
H9A C9 H9C 109.5 .
H9B C9 H9C 109.5 .
C8 C10 H10A 109.5 .
C8 C10 H10B 109.5 .
H10A C10 H10B 109.5 .
C8 C10 H10C 109.5 .
H10A C10 H10C 109.5 .
H10B C10 H10C 109.5 .
C8 C11 H11A 109.5 .
C8 C11 H11B 109.5 .
H11A C11 H11B 109.5 .
C8 C11 H11C 109.5 .
H11A C11 H11C 109.5 .
H11B C11 H11C 109.5 .
C13 C12 C15 107.2(4) .
C13 C12 C14 108.4(4) .
C15 C12 C14 106.8(4) .
C13 C12 P1 109.2(3) .
C15 C12 P1 109.8(3) .
C14 C12 P1 115.1(3) .
C12 C13 H13A 109.5 .
C12 C13 H13B 109.5 .
H13A C13 H13B 109.5 .
C12 C13 H13C 109.5 .
H13A C13 H13C 109.5 .
H13B C13 H13C 109.5 .
C12 C14 H14A 109.5 .
C12 C14 H14B 109.5 .
H14A C14 H14B 109.5 .
C12 C14 H14C 109.5 .
H14A C14 H14C 109.5 .
H14B C14 H14C 109.5 .
C12 C15 H15A 109.5 .
C12 C15 H15B 109.5 .
H15A C15 H15B 109.5 .
C12 C15 H15C 109.5 .
H15A C15 H15C 109.5 .
H15B C15 H15C 109.5 .
C18 C16 C19 108.3(4) .
C18 C16 C17 105.9(5) .
C19 C16 C17 108.7(4) .
C18 C16 P1 108.7(3) .
C19 C16 P1 116.0(4) .
C17 C16 P1 108.9(3) .
C16 C17 H17A 109.5 .
C16 C17 H17B 109.5 .
H17A C17 H17B 109.5 .
C16 C17 H17C 109.5 .
H17A C17 H17C 109.5 .
H17B C17 H17C 109.5 .
C16 C18 H18A 109.5 .
C16 C18 H18B 109.5 .
H18A C18 H18B 109.5 .
C16 C18 H18C 109.5 .
H18A C18 H18C 109.5 .
H18B C18 H18C 109.5 .
C16 C19 H19A 109.5 .
C16 C19 H19B 109.5 .
H19A C19 H19B 109.5 .
C16 C19 H19C 109.5 .
H19A C19 H19C 109.5 .
H19B C19 H19C 109.5 .
C22 C20 C23 108.0(4) .
C22 C20 C21 105.6(4) .
C23 C20 C21 109.1(4) .
C22 C20 P2 109.6(3) .
C23 C20 P2 114.5(3) .
C21 C20 P2 109.6(3) .
C20 C21 H21A 109.5 .
C20 C21 H21B 109.5 .
H21A C21 H21B 109.5 .
C20 C21 H21C 109.5 .
H21A C21 H21C 109.5 .
H21B C21 H21C 109.5 .
C20 C22 H22A 109.5 .
C20 C22 H22B 109.5 .
H22A C22 H22B 109.5 .
C20 C22 H22C 109.5 .
H22A C22 H22C 109.5 .
H22B C22 H22C 109.5 .
C20 C23 H23A 109.5 .
C20 C23 H23B 109.5 .
H23A C23 H23B 109.5 .
C20 C23 H23C 109.5 .
H23A C23 H23C 109.5 .
H23B C23 H23C 109.5 .
C26 C24 C27 109.0(4) .
C26 C24 C25 107.6(4) .
C27 C24 C25 105.6(4) .
C26 C24 P2 115.3(3) .
C27 C24 P2 108.2(3) .
C25 C24 P2 110.7(3) .
C24 C25 H25A 109.5 .
C24 C25 H25B 109.5 .
H25A C25 H25B 109.5 .
C24 C25 H25C 109.5 .
H25A C25 H25C 109.5 .
H25B C25 H25C 109.5 .
C24 C26 H26A 109.5 .
C24 C26 H26B 109.5 .
H26A C26 H26B 109.5 .
C24 C26 H26C 109.5 .
H26A C26 H26C 109.5 .
H26B C26 H26C 109.5 .
C24 C27 H27A 109.5 .
C24 C27 H27B 109.5 .
H27A C27 H27B 109.5 .
C24 C27 H27C 109.5 .
H27A C27 H27C 109.5 .
H27B C27 H27C 109.5 .
C31 C28 C29 105.4(4) .
C31 C28 C30 108.4(3) .
C29 C28 C30 108.2(4) .
C31 C28 P2 108.6(3) .
C29 C28 P2 110.9(3) .
C30 C28 P2 114.7(3) .
C28 C29 H29A 109.5 .
C28 C29 H29B 109.5 .
H29A C29 H29B 109.5 .
C28 C29 H29C 109.5 .
H29A C29 H29C 109.5 .
H29B C29 H29C 109.5 .
C28 C30 H30A 109.5 .
C28 C30 H30B 109.5 .
H30A C30 H30B 109.5 .
C28 C30 H30C 109.5 .
H30A C30 H30C 109.5 .
H30B C30 H30C 109.5 .
C28 C31 H31A 109.5 .
C28 C31 H31B 109.5 .
H31A C31 H31B 109.5 .
C28 C31 H31C 109.5 .
H31A C31 H31C 109.5 .
H31B C31 H31C 109.5 .
Cl1 C1S Cl1 117.2(8) 3_666
Cl1 C1S H1S1 108.0 3_666
Cl1 C1S H1S1 108.0 .
Cl1 C1S H1S2 108.0 3_666
Cl1 C1S H1S2 108.0 .
H1S1 C1S H1S2 107.2 .
C1S Cl1 C1S 62.8(8) 3_666

loop_
_geom_bond_atom_site_label_1
_geom_bond_atom_site_label_2
_geom_bond_distance
_geom_bond_site_symmetry_2
Pt1 C1 1.886(4) .
Pt1 P1 2.3909(10) .
Pt1 Pt2 2.7025(2) .
Pt1 Re2 2.8805(2) .
Pt1 Re1 2.9732(2) .
Pt1 H3 1.50(7) .
Pt2 P2 2.2729(9) .
Pt2 Re2 2.7866(2) .
Pt2 Re1 2.9182(2) .
Pt2 H2 1.78(6) .
Pt2 H4 1.51(5) .
Re1 C4 1.903(4) .
Re1 C2 1.912(5) .
Re1 C3 1.930(5) .
Re1 Re2 2.8303(3) .
Re1 H1 1.74(4) .
Re1 H2 2.03(6) .
Re1 H3 2.02(7) .
Re2 C5 1.889(4) .
Re2 C7 1.909(4) .
Re2 C6 1.927(4) .
Re2 H1 1.89(4) .
Re2 H2 1.95(6) .
P1 C12 1.908(4) .
P1 C16 1.911(4) .
P1 C8 1.924(4) .
P2 C20 1.908(4) .
P2 C24 1.911(4) .
P2 C28 1.913(4) .
O1 C1 1.129(5) .
O2 C2 1.141(6) .
O3 C3 1.149(5) .
O4 C4 1.146(5) .
O5 C5 1.161(5) .
O6 C6 1.150(5) .
O7 C7 1.141(5) .
C8 C9 1.534(7) .
C8 C10 1.534(7) .
C8 C11 1.537(7) .
C9 H9A 0.9600 .
C9 H9B 0.9600 .
C9 H9C 0.9600 .
C10 H10A 0.9600 .
C10 H10B 0.9600 .
C10 H10C 0.9600 .
C11 H11A 0.9600 .
C11 H11B 0.9600 .
C11 H11C 0.9600 .
C12 C13 1.537(7) .
C12 C15 1.538(7) .
C12 C14 1.552(6) .
C13 H13A 0.9600 .
C13 H13B 0.9600 .
C13 H13C 0.9600 .
C14 H14A 0.9600 .
C14 H14B 0.9600 .
C14 H14C 0.9600 .
C15 H15A 0.9600 .
C15 H15B 0.9600 .
C15 H15C 0.9600 .
C16 C18 1.531(7) .
C16 C19 1.537(7) .
C16 C17 1.537(7) .
C17 H17A 0.9600 .
C17 H17B 0.9600 .
C17 H17C 0.9600 .
C18 H18A 0.9600 .
C18 H18B 0.9600 .
C18 H18C 0.9600 .
C19 H19A 0.9600 .
C19 H19B 0.9600 .
C19 H19C 0.9600 .
C20 C22 1.532(6) .
C20 C23 1.542(6) .
C20 C21 1.545(7) .
C21 H21A 0.9600 .
C21 H21B 0.9600 .
C21 H21C 0.9600 .
C22 H22A 0.9600 .
C22 H22B 0.9600 .
C22 H22C 0.9600 .
C23 H23A 0.9600 .
C23 H23B 0.9600 .
C23 H23C 0.9600 .
C24 C26 1.534(6) .
C24 C27 1.539(7) .
C24 C25 1.554(7) .
C25 H25A 0.9600 .
C25 H25B 0.9600 .
C25 H25C 0.9600 .
C26 H26A 0.9600 .
C26 H26B 0.9600 .
C26 H26C 0.9600 .
C27 H27A 0.9600 .
C27 H27B 0.9600 .
C27 H27C 0.9600 .
C28 C31 1.533(6) .
C28 C29 1.535(6) .
C28 C30 1.551(6) .
C29 H29A 0.9600 .
C29 H29B 0.9600 .
C29 H29C 0.9600 .
C30 H30A 0.9600 .
C30 H30B 0.9600 .
C30 H30C 0.9600 .
C31 H31A 0.9600 .
C31 H31B 0.9600 .
C31 H31C 0.9600 .
C1S Cl1 1.410(15) 3_666
C1S Cl1 1.95(2) .
C1S H1S1 0.9700 .
C1S H1S2 0.9700 .
Cl1 C1S 1.410(15) 3_666
